data_4085461
loop_
_publ_author_name
'Chu, Wan-Yi'
'Zhou, Xiaoyuan'
'Rauchfuss, Thomas B.'

_publ_section_title
;
 Cooperative Metal--Ligand Reactivity and Catalysis in Low-Spin Ferrous
 Alkoxides
;
_journal_issue 9
_journal_name_full Organometallics
_journal_page_first 1619
_journal_paper_doi 10.1021/om501152h
_journal_volume 34
_journal_year 2015
_chemical_absolute_configuration ad
_chemical_formula_moiety 'C41 H33 Fe N O3 P2'
_chemical_formula_sum 'C41 H33 Fe N O3 P2'
_chemical_formula_weight 705.47
_space_group_crystal_system monoclinic
_space_group_IT_number 4
_space_group_name_Hall 'P 2yb'
_space_group_name_H-M_alt 'P 1 21 1'
_symmetry_space_group_name_Hall 'P 2yb'
_symmetry_space_group_name_H-M 'P 1 21 1'
_atom_sites_solution_hydrogens geom
_atom_sites_solution_primary iterative
_audit_creation_date 2014-10-07
_audit_creation_method
; 
Olex2 1.2 
(compiled 2014.09.19 svn.r3010 for OlexSys, GUI svn.r4874) 
;
_cell_angle_alpha 90
_cell_angle_beta 111.171(14)
_cell_angle_gamma 90
_cell_formula_units_Z 2
_cell_length_a 10.505(3)
_cell_length_b 16.422(4)
_cell_length_c 10.768(3)
_cell_measurement_reflns_used 4234
_cell_measurement_temperature 173(2)
_cell_measurement_theta_max 22.89
_cell_measurement_theta_min 2.32
_cell_volume 1732.2(8)
_computing_cell_refinement 'SAINT V8.34A (Bruker, 2005)'
_computing_data_collection 'APEX2 V2013.10-0 (Bruker, 2013)'
_computing_data_reduction
; 
SAINT V8.34A, XPREP v2013/3, SADABS V2012/1, TWINABS V2012/1 
(Bruker, 2012 & 2013) 
;
_computing_molecular_graphics 'Olex2 (Dolomanov et al., 2009)'
_computing_publication_material 'Olex2 (Dolomanov et al., 2009)'
_computing_structure_refinement 'SHELX-2013-4 (Sheldrick, 2013)'
_computing_structure_solution 'SHELX-2013-4 (Sheldrick, 2013)'
_diffrn_ambient_temperature 173.15
_diffrn_detector 'Bruker APEXII CCD area detector'
_diffrn_detector_type 'CCD area detector'
_diffrn_measured_fraction_theta_full 1.000
_diffrn_measured_fraction_theta_max 0.987
_diffrn_measurement_device 'kappa diffractometer'
_diffrn_measurement_device_type 'Bruker Kappa/ApexII CCD'
_diffrn_measurement_method 'profile data from \f and \w scans'
_diffrn_radiation_monochromator graphite
_diffrn_radiation_probe x-ray
_diffrn_radiation_type MoK\a
_diffrn_radiation_wavelength 0.71073
_diffrn_radiation_wavelength_id cm63g_0m
_diffrn_reflns_av_R_equivalents 0.0524
_diffrn_reflns_av_unetI/netI 0.0627
_diffrn_reflns_Laue_measured_fraction_full 1.000
_diffrn_reflns_Laue_measured_fraction_max 0.987
_diffrn_reflns_limit_h_max 12
_diffrn_reflns_limit_h_min -12
_diffrn_reflns_limit_k_max 19
_diffrn_reflns_limit_k_min -19
_diffrn_reflns_limit_l_max 12
_diffrn_reflns_limit_l_min -12
_diffrn_reflns_number 19041
_diffrn_reflns_point_group_measured_fraction_full 0.997
_diffrn_reflns_point_group_measured_fraction_max 0.976
_diffrn_reflns_theta_full 25.000
_diffrn_reflns_theta_max 25.530
_diffrn_reflns_theta_min 2.028
_diffrn_source 'fine-focus sealed X-ray tube'
_diffrn_source_target Mo
_diffrn_source_type 'Siemens fine-focus sealed tube'
_diffrn_standards_number 0
_exptl_absorpt_coefficient_mu 0.568
_exptl_absorpt_correction_T_max 0.9950
_exptl_absorpt_correction_T_min 0.8924
_exptl_absorpt_correction_type integration
_exptl_absorpt_process_details
; 
SADABS-2012/1 (Bruker,2012) was used for absorption correction. 
wR2(int) was 0.0902 before and 0.0555 after correction. 
The Ratio of minimum to maximum transmission is 0.8969. 
The \l/2 correction factor is 0.0015. 
;
_exptl_crystal_colour 'clear brown'
_exptl_crystal_colour_lustre clear
_exptl_crystal_colour_primary brown
_exptl_crystal_density_diffrn 1.353
_exptl_crystal_description plate
_exptl_crystal_F_000 732
_exptl_crystal_id cm63g_0m
_exptl_crystal_preparation
; 
The data crystal was mounted using oil (Parantone-N, Exxon) to a 
0.3 mm cryo-loop (Hampton Research) with the (1 -2 2) scattering 
planes roughly normal to the spindle axis. 
;
_exptl_crystal_size_max 0.314
_exptl_crystal_size_mid 0.168
_exptl_crystal_size_min 0.091
_refine_diff_density_max 0.276
_refine_diff_density_min -0.258
_refine_diff_density_rms 0.050
_refine_ls_abs_structure_details
; 
 Flack x determined using 2329 quotients [(I+)-(I-)]/[(I+)+(I-)] 
 (Parsons, Flack and Wagner, Acta Cryst. B69 (2013) 249-259). 
;
_refine_ls_abs_structure_Flack 0.026(10)
_refine_ls_extinction_method none
_refine_ls_goodness_of_fit_ref 1.004
_refine_ls_hydrogen_treatment constr
_refine_ls_matrix_type full
_refine_ls_number_parameters 434
_refine_ls_number_reflns 6324
_refine_ls_number_restraints 1
_refine_ls_restrained_S_all 1.004
_refine_ls_R_factor_all 0.0478
_refine_ls_R_factor_gt 0.0376
_refine_ls_shift/su_max 0.000
_refine_ls_shift/su_mean 0.000
_refine_ls_structure_factor_coef Fsqd
_refine_ls_weighting_details 'w=1/[\s^2^(Fo^2^)+(0.0345P)^2^] where P=(Fo^2^+2Fc^2^)/3'
_refine_ls_weighting_scheme calc
_refine_ls_wR_factor_gt 0.0752
_refine_ls_wR_factor_ref 0.0795
_reflns_Friedel_coverage 0.907
_reflns_Friedel_fraction_full 0.993
_reflns_Friedel_fraction_max 0.965
_reflns_number_gt 5489
_reflns_number_total 6324
_reflns_threshold_expression 'I > 2\s(I)'
_cod_data_source_file om501152h_si_001.cif
_cod_data_source_block Fe(P2O2)(CO)(NCMe)
_cod_depositor_comments 'Adding full bibliography for 4085461--4085465.cif.'
_cod_original_cell_volume 1732.2(7)
_cod_database_code 4085461
_shelxl_version_number 2014-3
_shelx_space_group_comment
; 
The symmetry employed for this shelxl refinement is uniquely defined 
by the following loop, which should always be used as a source of 
symmetry information in preference to the above space-group names. 
They are only intended as comments. 
;
_shelx_estimated_absorpt_t_max 0.950
_shelx_estimated_absorpt_t_min 0.842
_olex2_refinement_description
; 
1. Fixed Uiso 
 At 1.2 times of: 
  All C(H) groups 
 At 1.5 times of: 
  All C(H,H,H) groups 
2.a Ternary CH refined with riding coordinates: 
 C4(H4), C5(H5) 
2.b Aromatic/amide H refined with riding coordinates: 
 C7(H7), C8(H8), C9(H9), C10(H10), C13(H13), C14(H14), C15(H15), C16(H16), 
 C17(H17), C19(H19), C20(H20), C21(H21), C22(H22), C23(H23), C25(H25), C26(H26), 
  C27(H27), C28(H28), C31(H31), C32(H32), C33(H33), C34(H34), C35(H35), 
 C37(H37), C38(H38), C39(H39), C40(H40), C41(H41) 
2.c Idealised Me refined as rotating group: 
 C3(H3A,H3B,H3C) 
;
_olex2_submission_special_instructions 'No special instructions were received'

loop_
_space_group_symop_operation_xyz
'x, y, z'
'-x, y+1/2, -z'

loop_
_atom_site_label
_atom_site_type_symbol
_atom_site_fract_x
_atom_site_fract_y
_atom_site_fract_z
_atom_site_U_iso_or_equiv
_atom_site_adp_type
_atom_site_occupancy
_atom_site_site_symmetry_order
_atom_site_calc_flag
_atom_site_refinement_flags_posn
Fe1 Fe 0.91230(6) 0.41569(4) 0.80430(6) 0.01984(16) Uani 1 1 d .
P1 P 0.71749(11) 0.39846(6) 0.63005(11) 0.0222(3) Uani 1 1 d .
P2 P 1.07945(11) 0.43385(6) 1.00310(11) 0.0213(3) Uani 1 1 d .
O1 O 1.0263(4) 0.5301(2) 0.6680(3) 0.0443(10) Uani 1 1 d .
O2 O 0.8158(3) 0.49952(18) 0.8628(3) 0.0229(8) Uani 1 1 d .
O3 O 0.8337(3) 0.34012(18) 0.8965(3) 0.0227(7) Uani 1 1 d .
N1 N 0.9947(4) 0.3232(2) 0.7573(4) 0.0280(10) Uani 1 1 d .
C1 C 0.9811(5) 0.4852(3) 0.7222(5) 0.0261(12) Uani 1 1 d .
C2 C 1.0331(5) 0.2630(3) 0.7326(5) 0.0361(13) Uani 1 1 d .
C3 C 1.0825(7) 0.1853(4) 0.7033(8) 0.084(3) Uani 1 1 d .
H3A H 1.1340 0.1941 0.6445 0.126 Uiso 1 1 calc GR
H3B H 1.0048 0.1494 0.6591 0.126 Uiso 1 1 calc GR
H3C H 1.1421 0.1600 0.7864 0.126 Uiso 1 1 calc GR
C4 C 0.7691(5) 0.4680(3) 0.9591(5) 0.0270(11) Uani 1 1 d .
H4 H 0.6857 0.4988 0.9552 0.032 Uiso 1 1 calc R
C5 C 0.7302(5) 0.3779(3) 0.9281(5) 0.0272(11) Uani 1 1 d .
H5 H 0.7245 0.3515 1.0096 0.033 Uiso 1 1 calc R
C6 C 0.5919(4) 0.3705(3) 0.8158(5) 0.0279(11) Uani 1 1 d .
C7 C 0.4783(5) 0.3533(3) 0.8494(5) 0.0359(13) Uani 1 1 d .
H7 H 0.4893 0.3471 0.9405 0.043 Uiso 1 1 calc R
C8 C 0.3512(5) 0.3452(3) 0.7532(6) 0.0452(15) Uani 1 1 d .
H8 H 0.2753 0.3334 0.7782 0.054 Uiso 1 1 calc R
C9 C 0.3325(5) 0.3540(3) 0.6211(6) 0.0413(14) Uani 1 1 d .
H9 H 0.2439 0.3489 0.5548 0.050 Uiso 1 1 calc R
C10 C 0.4437(5) 0.3703(3) 0.5855(5) 0.0342(12) Uani 1 1 d .
H10 H 0.4312 0.3754 0.4940 0.041 Uiso 1 1 calc R
C11 C 0.5734(4) 0.3792(3) 0.6811(5) 0.0264(11) Uani 1 1 d .
C12 C 0.7178(4) 0.3107(3) 0.5266(5) 0.0240(11) Uani 1 1 d .
C13 C 0.7830(5) 0.3139(3) 0.4355(5) 0.0390(13) Uani 1 1 d .
H13 H 0.8174 0.3645 0.4186 0.047 Uiso 1 1 calc R
C14 C 0.7992(6) 0.2449(4) 0.3686(6) 0.0507(16) Uani 1 1 d .
H14 H 0.8427 0.2483 0.3053 0.061 Uiso 1 1 calc R
C15 C 0.7505(6) 0.1704(3) 0.3955(6) 0.0504(17) Uani 1 1 d .
H15 H 0.7616 0.1227 0.3506 0.060 Uiso 1 1 calc R
C16 C 0.6874(6) 0.1657(3) 0.4857(6) 0.0467(16) Uani 1 1 d .
H16 H 0.6544 0.1148 0.5035 0.056 Uiso 1 1 calc R
C17 C 0.6710(5) 0.2357(3) 0.5520(5) 0.0355(13) Uani 1 1 d .
H17 H 0.6274 0.2319 0.6152 0.043 Uiso 1 1 calc R
C18 C 0.6596(5) 0.4850(3) 0.5168(5) 0.0265(11) Uani 1 1 d .
C19 C 0.6913(5) 0.5631(3) 0.5686(5) 0.0287(12) Uani 1 1 d .
H19 H 0.7418 0.5700 0.6610 0.034 Uiso 1 1 calc R
C20 C 0.6508(5) 0.6304(3) 0.4886(5) 0.0363(13) Uani 1 1 d .
H20 H 0.6732 0.6832 0.5260 0.044 Uiso 1 1 calc R
C21 C 0.5780(5) 0.6219(3) 0.3547(5) 0.0303(11) Uani 1 1 d .
H21 H 0.5526 0.6685 0.2989 0.036 Uiso 1 1 calc R
C22 C 0.5420(5) 0.5446(3) 0.3017(5) 0.0364(13) Uani 1 1 d .
H22 H 0.4884 0.5385 0.2099 0.044 Uiso 1 1 calc R
C23 C 0.5835(5) 0.4767(3) 0.3814(5) 0.0317(12) Uani 1 1 d .
H23 H 0.5601 0.4239 0.3438 0.038 Uiso 1 1 calc R
C24 C 0.8729(5) 0.4723(3) 1.1009(5) 0.0274(11) Uani 1 1 d .
C25 C 0.8288(5) 0.4893(3) 1.2047(5) 0.0378(13) Uani 1 1 d .
H25 H 0.7342 0.4985 1.1853 0.045 Uiso 1 1 calc R
C26 C 0.9168(6) 0.4934(3) 1.3346(5) 0.0444(15) Uani 1 1 d .
H26 H 0.8829 0.5060 1.4030 0.053 Uiso 1 1 calc R
C27 C 1.0543(6) 0.4793(3) 1.3663(5) 0.0383(13) Uani 1 1 d .
H27 H 1.1154 0.4820 1.4562 0.046 Uiso 1 1 calc R
C28 C 1.1017(5) 0.4614(3) 1.2661(5) 0.0332(12) Uani 1 1 d .
H28 H 1.1964 0.4518 1.2872 0.040 Uiso 1 1 calc R
C29 C 1.0115(5) 0.4570(3) 1.1321(4) 0.0249(10) Uani 1 1 d .
C30 C 1.1944(4) 0.5188(3) 1.0097(4) 0.0208(10) Uani 1 1 d .
C31 C 1.1803(5) 0.5940(3) 1.0637(5) 0.0293(12) Uani 1 1 d .
H31 H 1.1170 0.6002 1.1075 0.035 Uiso 1 1 calc R
C32 C 1.2582(5) 0.6592(3) 1.0534(5) 0.0363(13) Uani 1 1 d .
H32 H 1.2482 0.7104 1.0900 0.044 Uiso 1 1 calc R
C33 C 1.3511(5) 0.6507(3) 0.9902(5) 0.0330(12) Uani 1 1 d .
H33 H 1.4055 0.6957 0.9842 0.040 Uiso 1 1 calc R
C34 C 1.3642(5) 0.5773(3) 0.9364(5) 0.0329(12) Uani 1 1 d .
H34 H 1.4281 0.5715 0.8931 0.039 Uiso 1 1 calc R
C35 C 1.2856(4) 0.5114(3) 0.9441(4) 0.0263(11) Uani 1 1 d .
H35 H 1.2941 0.4610 0.9044 0.032 Uiso 1 1 calc R
C36 C 1.1882(4) 0.3459(3) 1.0715(4) 0.0248(11) Uani 1 1 d .
C37 C 1.1242(5) 0.2706(3) 1.0657(5) 0.0358(13) Uani 1 1 d .
H37 H 1.0275 0.2674 1.0272 0.043 Uiso 1 1 calc R
C38 C 1.1986(6) 0.2009(3) 1.1146(5) 0.0420(15) Uani 1 1 d .
H38 H 1.1535 0.1502 1.1101 0.050 Uiso 1 1 calc R
C39 C 1.3389(5) 0.2053(3) 1.1700(5) 0.0372(13) Uani 1 1 d .
H39 H 1.3906 0.1573 1.2026 0.045 Uiso 1 1 calc R
C40 C 1.4034(5) 0.2773(3) 1.1783(5) 0.0382(13) Uani 1 1 d .
H40 H 1.5001 0.2797 1.2177 0.046 Uiso 1 1 calc R
C41 C 1.3286(5) 0.3484(3) 1.1294(5) 0.0312(12) Uani 1 1 d .
H41 H 1.3751 0.3988 1.1360 0.037 Uiso 1 1 calc R

loop_
_atom_site_aniso_label
_atom_site_aniso_U_11
_atom_site_aniso_U_22
_atom_site_aniso_U_33
_atom_site_aniso_U_23
_atom_site_aniso_U_13
_atom_site_aniso_U_12
Fe1 0.0182(3) 0.0207(3) 0.0204(3) -0.0012(3) 0.0068(2) -0.0013(3)
P1 0.0201(6) 0.0215(7) 0.0231(6) -0.0018(5) 0.0057(5) 0.0001(5)
P2 0.0208(6) 0.0208(7) 0.0202(6) 0.0006(5) 0.0050(5) -0.0006(5)
O1 0.041(2) 0.061(3) 0.028(2) 0.0112(19) 0.0085(18) -0.0178(19)
O2 0.0278(18) 0.0204(17) 0.0223(18) 0.0017(14) 0.0111(15) 0.0014(13)
O3 0.0200(16) 0.0197(16) 0.0309(19) 0.0030(14) 0.0119(14) 0.0009(13)
N1 0.017(2) 0.034(3) 0.030(2) -0.004(2) 0.0050(18) -0.0042(18)
C1 0.024(3) 0.036(3) 0.016(3) -0.002(2) 0.005(2) -0.004(2)
C2 0.024(3) 0.031(3) 0.052(4) -0.009(3) 0.013(3) 0.001(2)
C3 0.062(5) 0.047(4) 0.144(8) -0.033(4) 0.038(5) 0.013(3)
C4 0.025(3) 0.027(3) 0.033(3) 0.001(2) 0.015(2) 0.002(2)
C5 0.028(3) 0.025(3) 0.034(3) 0.001(2) 0.018(2) 0.000(2)
C6 0.021(2) 0.027(3) 0.037(3) -0.005(2) 0.013(2) -0.0030(19)
C7 0.034(3) 0.035(3) 0.047(3) -0.009(3) 0.025(3) -0.003(2)
C8 0.025(3) 0.045(3) 0.072(4) -0.022(3) 0.025(3) -0.007(2)
C9 0.020(3) 0.036(3) 0.060(4) -0.012(3) 0.005(3) -0.002(2)
C10 0.026(3) 0.031(3) 0.042(3) -0.003(2) 0.007(2) 0.002(2)
C11 0.018(2) 0.023(2) 0.036(3) -0.004(2) 0.007(2) 0.0014(18)
C12 0.020(2) 0.026(3) 0.019(3) -0.001(2) 0.000(2) 0.0010(19)
C13 0.037(3) 0.041(3) 0.036(3) -0.003(3) 0.010(3) 0.004(2)
C14 0.048(4) 0.066(4) 0.039(4) -0.016(3) 0.018(3) 0.016(3)
C15 0.045(4) 0.039(4) 0.053(4) -0.021(3) 0.000(3) 0.011(3)
C16 0.045(4) 0.028(3) 0.066(4) -0.010(3) 0.018(3) 0.002(2)
C17 0.034(3) 0.030(3) 0.038(3) -0.003(2) 0.008(3) -0.002(2)
C18 0.023(3) 0.031(3) 0.022(3) 0.001(2) 0.005(2) 0.003(2)
C19 0.034(3) 0.028(3) 0.020(3) -0.003(2) 0.005(2) -0.001(2)
C20 0.041(3) 0.023(3) 0.040(3) 0.000(2) 0.009(3) 0.002(2)
C21 0.031(3) 0.029(3) 0.029(3) 0.010(2) 0.008(2) 0.006(2)
C22 0.033(3) 0.045(3) 0.024(3) 0.004(2) 0.001(2) 0.005(2)
C23 0.028(3) 0.031(3) 0.029(3) -0.002(2) 0.002(2) 0.002(2)
C24 0.032(3) 0.027(3) 0.025(3) -0.003(2) 0.012(2) -0.007(2)
C25 0.042(3) 0.045(3) 0.034(3) -0.003(2) 0.022(3) -0.002(2)
C26 0.066(4) 0.049(4) 0.028(3) -0.006(3) 0.028(3) -0.009(3)
C27 0.049(3) 0.041(3) 0.022(3) -0.002(2) 0.009(3) 0.001(3)
C28 0.038(3) 0.034(3) 0.023(3) 0.001(2) 0.006(2) 0.004(2)
C29 0.035(3) 0.022(2) 0.020(3) 0.0029(19) 0.013(2) -0.001(2)
C30 0.018(2) 0.020(2) 0.018(3) -0.0018(19) -0.001(2) -0.0011(18)
C31 0.029(3) 0.022(3) 0.035(3) -0.002(2) 0.009(2) 0.005(2)
C32 0.039(3) 0.020(3) 0.045(3) 0.004(2) 0.009(3) 0.001(2)
C33 0.036(3) 0.024(3) 0.031(3) 0.007(2) 0.003(2) -0.008(2)
C34 0.027(3) 0.041(3) 0.028(3) 0.009(2) 0.007(2) -0.002(2)
C35 0.029(3) 0.026(3) 0.022(3) -0.003(2) 0.006(2) -0.003(2)
C36 0.025(2) 0.023(2) 0.022(3) 0.003(2) 0.004(2) 0.002(2)
C37 0.030(3) 0.026(3) 0.043(3) 0.007(2) 0.003(3) 0.001(2)
C38 0.051(4) 0.025(3) 0.043(4) 0.007(2) 0.010(3) 0.000(2)
C39 0.044(3) 0.023(3) 0.038(3) 0.010(2) 0.008(3) 0.015(2)
C40 0.029(3) 0.042(3) 0.037(3) 0.004(3) 0.003(2) 0.010(2)
C41 0.033(3) 0.026(3) 0.030(3) 0.001(2) 0.007(2) -0.004(2)

loop_
_atom_type_symbol
_atom_type_description
_atom_type_scat_dispersion_real
_atom_type_scat_dispersion_imag
_atom_type_scat_source
C C 0.0033 0.0016 'International Tables Vol C Tables 4.2.6.8 and 6.1.1.4'
H H 0.0000 0.0000 'International Tables Vol C Tables 4.2.6.8 and 6.1.1.4'
N N 0.0061 0.0033 'International Tables Vol C Tables 4.2.6.8 and 6.1.1.4'
O O 0.0106 0.0060 'International Tables Vol C Tables 4.2.6.8 and 6.1.1.4'
P P 0.1023 0.0942 'International Tables Vol C Tables 4.2.6.8 and 6.1.1.4'
Fe Fe 0.3463 0.8444 'International Tables Vol C Tables 4.2.6.8 and 6.1.1.4'

loop_
_exptl_crystal_face_index_h
_exptl_crystal_face_index_k
_exptl_crystal_face_index_l
_exptl_crystal_face_perp_dist
-1.00 0.00 2.00 0.0140
1.00 0.00 -2.00 0.0440
1.00 -2.00 1.00 0.0680
-1.00 2.00 -1.00 0.1090
2.00 1.00 0.00 0.0240
-2.00 1.00 -2.00 0.0710
0.00 -1.00 0.00 0.0900

loop_
_geom_angle_atom_site_label_1
_geom_angle_atom_site_label_2
_geom_angle_atom_site_label_3
_geom_angle
P1 Fe1 P2 168.27(5)
O2 Fe1 P1 86.28(10)
O2 Fe1 P2 85.23(9)
O2 Fe1 O3 85.36(12)
O3 Fe1 P1 85.36(9)
O3 Fe1 P2 85.89(9)
N1 Fe1 P1 92.42(12)
N1 Fe1 P2 94.89(12)
N1 Fe1 O2 172.17(17)
N1 Fe1 O3 86.83(16)
C1 Fe1 P1 94.48(15)
C1 Fe1 P2 94.11(16)
C1 Fe1 O2 93.5(2)
C1 Fe1 O3 178.9(2)
C1 Fe1 N1 94.3(2)
C11 P1 Fe1 112.20(15)
C11 P1 C12 103.5(2)
C11 P1 C18 103.0(2)
C12 P1 Fe1 114.17(15)
C12 P1 C18 106.3(2)
C18 P1 Fe1 116.36(15)
C29 P2 Fe1 111.66(16)
C29 P2 C30 104.3(2)
C29 P2 C36 102.6(2)
C30 P2 Fe1 114.59(14)
C36 P2 Fe1 116.12(15)
C36 P2 C30 106.3(2)
C4 O2 Fe1 110.0(3)
C5 O3 Fe1 110.6(3)
C2 N1 Fe1 172.2(4)
O1 C1 Fe1 179.5(5)
N1 C2 C3 179.0(7)
C2 C3 H3A 109.5
C2 C3 H3B 109.5
C2 C3 H3C 109.5
H3A C3 H3B 109.5
H3A C3 H3C 109.5
H3B C3 H3C 109.5
O2 C4 H4 108.5
O2 C4 C5 109.4(4)
O2 C4 C24 114.3(4)
C5 C4 H4 108.5
C24 C4 H4 108.5
C24 C4 C5 107.4(4)
O3 C5 C4 108.1(4)
O3 C5 H5 108.7
O3 C5 C6 112.0(4)
C4 C5 H5 108.7
C6 C5 C4 110.5(4)
C6 C5 H5 108.7
C7 C6 C5 118.0(4)
C7 C6 C11 118.5(4)
C11 C6 C5 123.5(4)
C6 C7 H7 119.5
C8 C7 C6 120.9(5)
C8 C7 H7 119.5
C7 C8 H8 119.6
C7 C8 C9 120.7(5)
C9 C8 H8 119.6
C8 C9 H9 120.4
C8 C9 C10 119.3(5)
C10 C9 H9 120.4
C9 C10 H10 119.4
C9 C10 C11 121.1(5)
C11 C10 H10 119.4
C6 C11 P1 120.8(3)
C10 C11 P1 119.8(4)
C10 C11 C6 119.4(4)
C13 C12 P1 120.9(4)
C13 C12 C17 118.2(5)
C17 C12 P1 120.2(4)
C12 C13 H13 119.3
C12 C13 C14 121.5(5)
C14 C13 H13 119.3
C13 C14 H14 120.5
C13 C14 C15 119.0(6)
C15 C14 H14 120.5
C14 C15 H15 119.7
C16 C15 C14 120.5(5)
C16 C15 H15 119.7
C15 C16 H16 120.0
C15 C16 C17 119.9(6)
C17 C16 H16 120.0
C12 C17 C16 120.8(6)
C12 C17 H17 119.6
C16 C17 H17 119.6
C19 C18 P1 118.4(3)
C19 C18 C23 118.3(4)
C23 C18 P1 123.3(4)
C18 C19 H19 119.5
C20 C19 C18 121.1(4)
C20 C19 H19 119.5
C19 C20 H20 119.8
C19 C20 C21 120.5(5)
C21 C20 H20 119.8
C20 C21 H21 120.3
C20 C21 C22 119.4(4)
C22 C21 H21 120.3
C21 C22 H22 119.8
C23 C22 C21 120.4(5)
C23 C22 H22 119.8
C18 C23 H23 119.8
C22 C23 C18 120.3(5)
C22 C23 H23 119.8
C25 C24 C4 119.4(4)
C25 C24 C29 117.9(4)
C29 C24 C4 122.7(4)
C24 C25 H25 118.9
C26 C25 C24 122.3(5)
C26 C25 H25 118.9
C25 C26 H26 119.8
C25 C26 C27 120.3(5)
C27 C26 H26 119.8
C26 C27 H27 120.5
C28 C27 C26 119.1(5)
C28 C27 H27 120.5
C27 C28 H28 119.6
C27 C28 C29 120.9(5)
C29 C28 H28 119.6
C24 C29 P2 121.2(3)
C24 C29 C28 119.6(4)
C28 C29 P2 119.2(4)
C31 C30 P2 121.6(4)
C35 C30 P2 118.8(3)
C35 C30 C31 119.1(4)
C30 C31 H31 120.0
C32 C31 C30 120.0(5)
C32 C31 H31 120.0
C31 C32 H32 119.8
C31 C32 C33 120.4(5)
C33 C32 H32 119.8
C32 C33 H33 120.2
C34 C33 C32 119.7(5)
C34 C33 H33 120.2
C33 C34 H34 119.6
C33 C34 C35 120.8(5)
C35 C34 H34 119.6
C30 C35 H35 120.0
C34 C35 C30 120.0(4)
C34 C35 H35 120.0
C37 C36 P2 117.5(3)
C41 C36 P2 124.8(4)
C41 C36 C37 117.7(4)
C36 C37 H37 119.3
C38 C37 C36 121.4(5)
C38 C37 H37 119.3
C37 C38 H38 120.3
C39 C38 C37 119.4(5)
C39 C38 H38 120.3
C38 C39 H39 119.7
C40 C39 C38 120.5(5)
C40 C39 H39 119.7
C39 C40 H40 119.8
C39 C40 C41 120.4(5)
C41 C40 H40 119.8
C36 C41 C40 120.6(5)
C36 C41 H41 119.7
C40 C41 H41 119.7

loop_
_geom_bond_atom_site_label_1
_geom_bond_atom_site_label_2
_geom_bond_distance
Fe1 P1 2.2394(13)
Fe1 P2 2.2448(13)
Fe1 O2 1.945(3)
Fe1 O3 1.950(3)
Fe1 N1 1.904(4)
Fe1 C1 1.752(5)
P1 C11 1.815(5)
P1 C12 1.822(5)
P1 C18 1.828(5)
P2 C29 1.816(5)
P2 C30 1.829(4)
P2 C36 1.823(4)
O1 C1 1.144(6)
O2 C4 1.397(6)
O3 C5 1.396(5)
N1 C2 1.136(6)
C2 C3 1.454(7)
C3 H3A 0.9800
C3 H3B 0.9800
C3 H3C 0.9800
C4 H4 1.0000
C4 C5 1.539(6)
C4 C24 1.524(6)
C5 H5 1.0000
C5 C6 1.523(6)
C6 C7 1.396(6)
C6 C11 1.398(6)
C7 H7 0.9500
C7 C8 1.369(7)
C8 H8 0.9500
C8 C9 1.370(8)
C9 H9 0.9500
C9 C10 1.382(7)
C10 H10 0.9500
C10 C11 1.387(6)
C12 C13 1.385(7)
C12 C17 1.390(6)
C13 H13 0.9500
C13 C14 1.386(7)
C14 H14 0.9500
C14 C15 1.396(8)
C15 H15 0.9500
C15 C16 1.362(8)
C16 H16 0.9500
C16 C17 1.395(7)
C17 H17 0.9500
C18 C19 1.391(6)
C18 C23 1.393(6)
C19 H19 0.9500
C19 C20 1.370(7)
C20 H20 0.9500
C20 C21 1.373(7)
C21 H21 0.9500
C21 C22 1.387(7)
C22 H22 0.9500
C22 C23 1.379(7)
C23 H23 0.9500
C24 C25 1.385(7)
C24 C29 1.394(6)
C25 H25 0.9500
C25 C26 1.371(7)
C26 H26 0.9500
C26 C27 1.378(7)
C27 H27 0.9500
C27 C28 1.374(7)
C28 H28 0.9500
C28 C29 1.413(6)
C30 C31 1.396(6)
C30 C35 1.386(6)
C31 H31 0.9500
C31 C32 1.376(7)
C32 H32 0.9500
C32 C33 1.384(7)
C33 H33 0.9500
C33 C34 1.365(7)
C34 H34 0.9500
C34 C35 1.382(6)
C35 H35 0.9500
C36 C37 1.398(6)
C36 C41 1.380(6)
C37 H37 0.9500
C37 C38 1.379(7)
C38 H38 0.9500
C38 C39 1.377(7)
C39 H39 0.9500
C39 C40 1.349(7)
C40 H40 0.9500
C40 C41 1.400(6)
C41 H41 0.9500

loop_
_geom_torsion_atom_site_label_1
_geom_torsion_atom_site_label_2
_geom_torsion_atom_site_label_3
_geom_torsion_atom_site_label_4
_geom_torsion
Fe1 P1 C11 C6 -4.6(4)
Fe1 P1 C11 C10 177.5(3)
Fe1 P1 C12 C13 -78.4(4)
Fe1 P1 C12 C17 91.6(4)
Fe1 P1 C18 C19 -30.7(5)
Fe1 P1 C18 C23 150.3(4)
Fe1 P2 C29 C24 -8.4(4)
Fe1 P2 C29 C28 173.0(3)
Fe1 P2 C30 C31 99.9(4)
Fe1 P2 C30 C35 -71.6(4)
Fe1 P2 C36 C37 -45.2(4)
Fe1 P2 C36 C41 135.3(4)
Fe1 O2 C4 C5 -33.9(4)
Fe1 O2 C4 C24 86.6(4)
Fe1 O3 C5 C4 -33.9(4)
Fe1 O3 C5 C6 88.2(4)
P1 C12 C13 C14 171.6(4)
P1 C12 C17 C16 -171.3(4)
P1 C18 C19 C20 179.9(4)
P1 C18 C23 C22 179.4(4)
P2 C30 C31 C32 -172.6(4)
P2 C30 C35 C34 173.7(3)
P2 C36 C37 C38 179.7(4)
P2 C36 C41 C40 -179.6(4)
O2 C4 C5 O3 45.1(5)
O2 C4 C5 C6 -77.8(5)
O2 C4 C24 C25 142.8(5)
O2 C4 C24 C29 -39.4(6)
O3 C5 C6 C7 138.3(4)
O3 C5 C6 C11 -40.9(6)
C4 C5 C6 C7 -101.1(5)
C4 C5 C6 C11 79.7(6)
C4 C24 C25 C26 179.5(5)
C4 C24 C29 P2 2.0(6)
C4 C24 C29 C28 -179.4(4)
C5 C4 C24 C25 -95.7(5)
C5 C4 C24 C29 82.1(5)
C5 C6 C7 C8 -179.4(5)
C5 C6 C11 P1 1.1(6)
C5 C6 C11 C10 179.0(4)
C6 C7 C8 C9 -0.1(8)
C7 C6 C11 P1 -178.1(4)
C7 C6 C11 C10 -0.1(7)
C7 C8 C9 C10 0.7(8)
C8 C9 C10 C11 -1.1(8)
C9 C10 C11 P1 178.8(4)
C9 C10 C11 C6 0.8(7)
C11 P1 C12 C13 159.4(4)
C11 P1 C12 C17 -30.6(4)
C11 P1 C18 C19 92.5(4)
C11 P1 C18 C23 -86.5(5)
C11 C6 C7 C8 -0.2(7)
C12 P1 C11 C6 118.9(4)
C12 P1 C11 C10 -59.0(4)
C12 P1 C18 C19 -159.1(4)
C12 P1 C18 C23 21.9(5)
C12 C13 C14 C15 -1.1(8)
C13 C12 C17 C16 -1.1(7)
C13 C14 C15 C16 0.4(9)
C14 C15 C16 C17 -0.1(9)
C15 C16 C17 C12 0.4(8)
C17 C12 C13 C14 1.4(7)
C18 P1 C11 C6 -130.5(4)
C18 P1 C11 C10 51.6(4)
C18 P1 C12 C13 51.3(4)
C18 P1 C12 C17 -138.7(4)
C18 C19 C20 C21 -0.2(8)
C19 C18 C23 C22 0.4(7)
C19 C20 C21 C22 2.0(8)
C20 C21 C22 C23 -2.7(8)
C21 C22 C23 C18 1.4(8)
C23 C18 C19 C20 -1.0(8)
C24 C4 C5 O3 -79.4(5)
C24 C4 C5 C6 157.7(4)
C24 C25 C26 C27 -0.9(8)
C25 C24 C29 P2 179.9(4)
C25 C24 C29 C28 -1.6(7)
C25 C26 C27 C28 0.2(8)
C26 C27 C28 C29 -0.2(8)
C27 C28 C29 P2 179.5(4)
C27 C28 C29 C24 1.0(7)
C29 P2 C30 C31 -22.5(4)
C29 P2 C30 C35 166.0(4)
C29 P2 C36 C37 76.9(4)
C29 P2 C36 C41 -102.6(5)
C29 C24 C25 C26 1.6(7)
C30 P2 C29 C24 115.9(4)
C30 P2 C29 C28 -62.7(4)
C30 P2 C36 C37 -173.9(4)
C30 P2 C36 C41 6.5(5)
C30 C31 C32 C33 -0.2(7)
C31 C30 C35 C34 2.0(6)
C31 C32 C33 C34 0.8(8)
C32 C33 C34 C35 0.1(7)
C33 C34 C35 C30 -1.5(7)
C35 C30 C31 C32 -1.1(7)
C36 P2 C29 C24 -133.4(4)
C36 P2 C29 C28 48.0(4)
C36 P2 C30 C31 -130.5(4)
C36 P2 C30 C35 58.0(4)
C36 C37 C38 C39 -0.2(9)
C37 C36 C41 C40 0.9(7)
C37 C38 C39 C40 0.9(9)
C38 C39 C40 C41 -0.7(9)
C39 C40 C41 C36 -0.2(8)
C41 C36 C37 C38 -0.7(8)
